data_7014580
loop_
_publ_author_name
'Lin, Chen-Huey'
'Chi, Yun'
'Chung, Min-Wen'
'Chen, Yi-Ju'
'Wang, Kang-Wei'
'Lee, Gene-Hsiang'
'Chou, Pi-Tai'
'Hung, Wen-Yi'
'Chiu, Hao-Chih'

_publ_section_title
;
 Heteroleptic Ir(III) complexes containing both azolate chromophoric
 chelate and diphenylphosphinoaryl cyclometalates; reactivities,
 electronic properties and applications.
;
_journal_issue 5
_journal_name_full 'Dalton transactions (Cambridge, England : 2003)'
_journal_page_first 1132
_journal_page_last 1143
_journal_paper_doi 10.1039/c0dt00966k
_journal_volume 40
_journal_year 2011
_chemical_formula_sum 'C51 H35 F3 Ir N5 P2'
_chemical_formula_weight 1028.98
_chemical_name_systematic
;
?
;
_space_group_IT_number 14
_symmetry_cell_setting monoclinic
_symmetry_space_group_name_Hall '-P 2yn'
_symmetry_space_group_name_H-M 'P 1 21/n 1'
_atom_sites_solution_hydrogens geom
_atom_sites_solution_primary direct
_atom_sites_solution_secondary difmap
_audit_creation_method SHELXL-97
_cell_angle_alpha 90.00
_cell_angle_beta 91.080(1)
_cell_angle_gamma 90.00
_cell_formula_units_Z 4
_cell_length_a 11.8887(6)
_cell_length_b 18.6773(10)
_cell_length_c 18.6889(11)
_cell_measurement_reflns_used 5889
_cell_measurement_temperature 150(2)
_cell_measurement_theta_max 27.33
_cell_measurement_theta_min 2.18
_cell_volume 4149.1(4)
_computing_cell_refinement 'Bruker SAINT'
_computing_data_collection 'Bruker SMART'
_computing_data_reduction 'Bruker SAINT'
_computing_molecular_graphics 'Bruker SHELXTL'
_computing_publication_material 'Bruker SHELXTL'
_computing_structure_refinement 'SHELXL-97 (Sheldrick, 1997)'
_computing_structure_solution 'SHELXS-97 (Sheldrick, 1990)'
_diffrn_ambient_temperature 150(2)
_diffrn_measured_fraction_theta_full 0.999
_diffrn_measured_fraction_theta_max 0.999
_diffrn_measurement_device_type 'BRUKER SMART APEXCCD area detector'
_diffrn_measurement_method 'omega scans'
_diffrn_radiation_monochromator graphite
_diffrn_radiation_source 'fine-focus sealed tube'
_diffrn_radiation_type MoK\a
_diffrn_radiation_wavelength 0.71073
_diffrn_reflns_av_R_equivalents 0.0362
_diffrn_reflns_av_sigmaI/netI 0.0345
_diffrn_reflns_limit_h_max 14
_diffrn_reflns_limit_h_min -15
_diffrn_reflns_limit_k_max 24
_diffrn_reflns_limit_k_min -23
_diffrn_reflns_limit_l_max 24
_diffrn_reflns_limit_l_min -24
_diffrn_reflns_number 31752
_diffrn_reflns_theta_full 27.50
_diffrn_reflns_theta_max 27.50
_diffrn_reflns_theta_min 2.01
_exptl_absorpt_coefficient_mu 3.353
_exptl_absorpt_correction_T_max 0.7303
_exptl_absorpt_correction_T_min 0.5000
_exptl_absorpt_correction_type multi-scan
_exptl_crystal_colour light-yellow
_exptl_crystal_density_diffrn 1.647
_exptl_crystal_density_meas ?
_exptl_crystal_density_method 'not measured'
_exptl_crystal_description block
_exptl_crystal_F_000 2040
_exptl_crystal_size_max 0.24
_exptl_crystal_size_mid 0.20
_exptl_crystal_size_min 0.10
_refine_diff_density_max 1.283
_refine_diff_density_min -0.596
_refine_diff_density_rms 0.096
_refine_ls_extinction_method none
_refine_ls_goodness_of_fit_ref 1.041
_refine_ls_hydrogen_treatment constr
_refine_ls_matrix_type full
_refine_ls_number_parameters 559
_refine_ls_number_reflns 9539
_refine_ls_number_restraints 0
_refine_ls_restrained_S_all 1.041
_refine_ls_R_factor_all 0.0331
_refine_ls_R_factor_gt 0.0279
_refine_ls_shift/su_max 0.004
_refine_ls_shift/su_mean 0.001
_refine_ls_structure_factor_coef Fsqd
_refine_ls_weighting_details 'calc w=1/[\s^2^(Fo^2^)+(0.0296P)^2^+1.8547P] where P=(Fo^2^+2Fc^2^)/3'
_refine_ls_weighting_scheme calc
_refine_ls_wR_factor_gt 0.0612
_refine_ls_wR_factor_ref 0.0634
_reflns_number_gt 8554
_reflns_number_total 9539
_reflns_threshold_expression >2sigma(I)
_cod_data_source_file C0DT00966K.TXT
_cod_data_source_block complxe_7a
_cod_depositor_comments
;
The following automatic conversions were performed:
'_symmetry_cell_setting' value 'Monoclinic' changed to 'monoclinic'
according to '/home/saulius/struct/CIF-dictionaries/cif_core.dic'
dictionary named 'cif_core.dic' version 2.4.1 from 2010-06-29.

Automatic conversion script
Id: cif_fix_enum 1555 2011-01-17 13:19:09Z saulius 

The following automatic conversions were performed:

'_exptl_crystal_density_meas' value 'not_measured' was changed to '?'
- the value is perceived as not measured.

Automatic conversion script
Id: cif_fix_values 3008 2015-01-20 13:52:24Z robertas 
;
_cod_original_sg_symbol_H-M P2(1)/n
_cod_database_code 7014580

loop_
_symmetry_equiv_pos_as_xyz
'x, y, z'
'-x+1/2, y+1/2, -z+1/2'
'-x, -y, -z'
'x-1/2, -y-1/2, z-1/2'

loop_
_atom_site_label
_atom_site_type_symbol
_atom_site_fract_x
_atom_site_fract_y
_atom_site_fract_z
_atom_site_U_iso_or_equiv
_atom_site_adp_type
_atom_site_occupancy
_atom_site_symmetry_multiplicity
_atom_site_calc_flag
_atom_site_refinement_flags
_atom_site_disorder_assembly
_atom_site_disorder_group
Ir Ir 0.474100(9) 0.264326(6) 0.254743(5) 0.01571(4) Uani 1 1 d . . .
P1 P 0.44485(6) 0.35818(4) 0.17488(4) 0.01904(15) Uani 1 1 d . . .
P2 P 0.66436(6) 0.25616(4) 0.24237(4) 0.01706(15) Uani 1 1 d . . .
N1 N 0.3011(2) 0.27266(12) 0.28387(12) 0.0185(5) Uani 1 1 d . . .
N2 N 0.39245(19) 0.18484(13) 0.19008(12) 0.0193(5) Uani 1 1 d . . .
N3 N 0.4258(2) 0.13320(13) 0.14513(13) 0.0235(5) Uani 1 1 d . . .
N4 N 0.4915(2) 0.50029(14) 0.19965(14) 0.0294(6) Uani 1 1 d . . .
N5 N 0.8136(2) 0.18721(14) 0.33284(13) 0.0261(6) Uani 1 1 d . . .
C1 C 0.5170(2) 0.34532(15) 0.32505(15) 0.0189(6) Uani 1 1 d . . .
C2 C 0.5407(2) 0.33610(16) 0.39761(15) 0.0228(6) Uani 1 1 d . . .
H2 H 0.5376 0.2893 0.4173 0.027 Uiso 1 1 calc R . .
C3 C 0.5693(3) 0.39416(18) 0.44314(16) 0.0278(7) Uani 1 1 d . . .
H3 H 0.5851 0.3852 0.4923 0.033 Uiso 1 1 calc R . .
C4 C 0.5746(3) 0.46246(17) 0.41825(17) 0.0297(7) Uani 1 1 d . . .
H4 H 0.5951 0.5006 0.4495 0.036 Uiso 1 1 calc R . .
C5 C 0.5493(2) 0.47615(16) 0.34548(16) 0.0245(6) Uani 1 1 d . . .
C6 C 0.5529(3) 0.54497(17) 0.31362(19) 0.0313(7) Uani 1 1 d . . .
H6 H 0.5750 0.5851 0.3417 0.038 Uiso 1 1 calc R . .
C7 C 0.5252(3) 0.55413(18) 0.24381(18) 0.0343(8) Uani 1 1 d . . .
H7 H 0.5295 0.6011 0.2245 0.041 Uiso 1 1 calc R . .
C8 C 0.4905(2) 0.43519(16) 0.22788(16) 0.0229(6) Uani 1 1 d . . .
C9 C 0.5193(2) 0.41820(15) 0.29992(15) 0.0206(6) Uani 1 1 d . . .
C10 C 0.5159(2) 0.35884(16) 0.08917(15) 0.0214(6) Uani 1 1 d . . .
C11 C 0.5365(3) 0.29305(18) 0.05785(16) 0.0276(7) Uani 1 1 d . . .
H11 H 0.5119 0.2504 0.0804 0.033 Uiso 1 1 calc R . .
C12 C 0.5929(3) 0.2892(2) -0.00597(17) 0.0374(8) Uani 1 1 d . . .
H12 H 0.6074 0.2439 -0.0269 0.045 Uiso 1 1 calc R . .
C13 C 0.6281(3) 0.3508(2) -0.03937(17) 0.0364(8) Uani 1 1 d . . .
H13 H 0.6670 0.3479 -0.0832 0.044 Uiso 1 1 calc R . .
C14 C 0.6069(3) 0.4166(2) -0.00918(17) 0.0351(8) Uani 1 1 d . . .
H14 H 0.6310 0.4590 -0.0324 0.042 Uiso 1 1 calc R . .
C15 C 0.5503(3) 0.42113(18) 0.05500(16) 0.0283(7) Uani 1 1 d . . .
H15 H 0.5352 0.4666 0.0755 0.034 Uiso 1 1 calc R . .
C16 C 0.2986(3) 0.37597(17) 0.15087(16) 0.0261(7) Uani 1 1 d . . .
C17 C 0.2455(3) 0.33219(19) 0.10028(18) 0.0345(8) Uani 1 1 d . . .
H17 H 0.2879 0.2977 0.0749 0.041 Uiso 1 1 calc R . .
C18 C 0.1312(3) 0.3389(2) 0.0869(2) 0.0476(10) Uani 1 1 d . . .
H18 H 0.0957 0.3087 0.0524 0.057 Uiso 1 1 calc R . .
C19 C 0.0687(3) 0.3883(2) 0.1225(2) 0.0525(12) Uani 1 1 d . . .
H19 H -0.0098 0.3923 0.1129 0.063 Uiso 1 1 calc R . .
C20 C 0.1198(3) 0.4319(2) 0.1718(2) 0.0512(11) Uani 1 1 d . . .
H20 H 0.0762 0.4665 0.1962 0.061 Uiso 1 1 calc R . .
C21 C 0.2348(3) 0.4266(2) 0.18726(19) 0.0380(8) Uani 1 1 d . . .
H21 H 0.2692 0.4570 0.2220 0.046 Uiso 1 1 calc R . .
C22 C 0.5011(2) 0.18434(15) 0.33120(14) 0.0188(6) Uani 1 1 d . . .
C23 C 0.4187(3) 0.14621(17) 0.36487(17) 0.0277(7) Uani 1 1 d . . .
H23 H 0.3423 0.1555 0.3523 0.033 Uiso 1 1 calc R . .
C24 C 0.4428(3) 0.09347(18) 0.41764(18) 0.0331(8) Uani 1 1 d . . .
H24 H 0.3825 0.0686 0.4392 0.040 Uiso 1 1 calc R . .
C25 C 0.5504(3) 0.07775(18) 0.43802(17) 0.0308(7) Uani 1 1 d . . .
H25 H 0.5650 0.0426 0.4737 0.037 Uiso 1 1 calc R . .
C26 C 0.6403(3) 0.11418(16) 0.40556(15) 0.0255(7) Uani 1 1 d . . .
C27 C 0.7551(3) 0.10406(17) 0.42336(16) 0.0287(7) Uani 1 1 d . . .
H27 H 0.7761 0.0715 0.4603 0.034 Uiso 1 1 calc R . .
C28 C 0.8358(3) 0.14058(18) 0.38804(17) 0.0303(7) Uani 1 1 d . . .
H28 H 0.9120 0.1334 0.4024 0.036 Uiso 1 1 calc R . .
C29 C 0.7061(2) 0.19761(15) 0.31714(14) 0.0196(6) Uani 1 1 d . . .
C30 C 0.6147(2) 0.16556(15) 0.35135(14) 0.0197(6) Uani 1 1 d . . .
C31 C 0.7434(2) 0.33909(16) 0.25490(16) 0.0215(6) Uani 1 1 d . . .
C32 C 0.7501(3) 0.38760(17) 0.19855(18) 0.0280(7) Uani 1 1 d . . .
H32 H 0.7187 0.3753 0.1531 0.034 Uiso 1 1 calc R . .
C33 C 0.8019(3) 0.45334(18) 0.2077(2) 0.0382(9) Uani 1 1 d . . .
H33 H 0.8050 0.4862 0.1690 0.046 Uiso 1 1 calc R . .
C34 C 0.8490(3) 0.47102(19) 0.2734(2) 0.0453(10) Uani 1 1 d . . .
H34 H 0.8853 0.5160 0.2796 0.054 Uiso 1 1 calc R . .
C35 C 0.8437(3) 0.4244(2) 0.3296(2) 0.0387(9) Uani 1 1 d . . .
H35 H 0.8762 0.4372 0.3747 0.046 Uiso 1 1 calc R . .
C36 C 0.7910(2) 0.35802(18) 0.32117(17) 0.0277(7) Uani 1 1 d . . .
H36 H 0.7874 0.3258 0.3604 0.033 Uiso 1 1 calc R . .
C37 C 0.7308(2) 0.21462(16) 0.16498(14) 0.0194(6) Uani 1 1 d . . .
C38 C 0.6788(2) 0.15498(16) 0.13517(16) 0.0245(6) Uani 1 1 d . . .
H38 H 0.6141 0.1355 0.1570 0.029 Uiso 1 1 calc R . .
C39 C 0.7199(3) 0.12332(18) 0.07391(17) 0.0305(7) Uani 1 1 d . . .
H39 H 0.6834 0.0824 0.0542 0.037 Uiso 1 1 calc R . .
C40 C 0.8138(3) 0.15111(18) 0.04138(17) 0.0314(7) Uani 1 1 d . . .
H40 H 0.8400 0.1309 -0.0019 0.038 Uiso 1 1 calc R . .
C41 C 0.8690(3) 0.20853(19) 0.07248(18) 0.0350(8) Uani 1 1 d . . .
H41 H 0.9352 0.2267 0.0513 0.042 Uiso 1 1 calc R . .
C42 C 0.8291(3) 0.24006(17) 0.13425(18) 0.0287(7) Uani 1 1 d . . .
H42 H 0.8687 0.2790 0.1556 0.034 Uiso 1 1 calc R . .
C43 C 0.2602(2) 0.31940(16) 0.33139(15) 0.0230(6) Uani 1 1 d . . .
H43 H 0.3112 0.3494 0.3572 0.028 Uiso 1 1 calc R . .
C44 C 0.1470(3) 0.32526(17) 0.34391(16) 0.0276(7) Uani 1 1 d . . .
H44 H 0.1206 0.3590 0.3778 0.033 Uiso 1 1 calc R . .
C45 C 0.0714(3) 0.28169(17) 0.30690(18) 0.0295(7) Uani 1 1 d . . .
H45 H -0.0071 0.2848 0.3151 0.035 Uiso 1 1 calc R . .
C46 C 0.1129(3) 0.23402(16) 0.25815(18) 0.0263(7) Uani 1 1 d . . .
H46 H 0.0628 0.2040 0.2316 0.032 Uiso 1 1 calc R . .
C47 C 0.2277(2) 0.22957(15) 0.24757(15) 0.0206(6) Uani 1 1 d . . .
C48 C 0.2792(2) 0.18014(16) 0.19895(15) 0.0207(6) Uani 1 1 d . . .
C49 C 0.2368(3) 0.12386(17) 0.15771(16) 0.0266(7) Uani 1 1 d . . .
H49 H 0.1612 0.1079 0.1526 0.032 Uiso 1 1 calc R . .
C50 C 0.3321(3) 0.09691(17) 0.12602(16) 0.0261(7) Uani 1 1 d . . .
C51 C 0.3404(3) 0.03678(19) 0.07524(19) 0.0364(8) Uani 1 1 d . . .
F1 F 0.4278(2) -0.00570(13) 0.08773(14) 0.0649(8) Uani 1 1 d . . .
F2 F 0.2490(2) -0.00472(14) 0.07538(15) 0.0723(8) Uani 1 1 d . . .
F3 F 0.3504(3) 0.05740(15) 0.00777(13) 0.0780(9) Uani 1 1 d . . .

loop_
_atom_site_aniso_label
_atom_site_aniso_U_11
_atom_site_aniso_U_22
_atom_site_aniso_U_33
_atom_site_aniso_U_23
_atom_site_aniso_U_13
_atom_site_aniso_U_12
Ir 0.01324(6) 0.01573(6) 0.01822(6) -0.00048(4) 0.00182(4) -0.00030(4)
P1 0.0163(4) 0.0193(4) 0.0215(3) 0.0014(3) 0.0029(3) 0.0012(3)
P2 0.0145(4) 0.0170(4) 0.0198(3) -0.0001(3) 0.0026(3) -0.0004(3)
N1 0.0179(12) 0.0156(12) 0.0221(11) 0.0045(9) 0.0038(9) 0.0006(9)
N2 0.0154(12) 0.0201(13) 0.0224(11) -0.0032(10) -0.0001(9) 0.0000(10)
N3 0.0213(13) 0.0227(13) 0.0264(12) -0.0054(10) 0.0003(10) 0.0003(10)
N4 0.0319(15) 0.0199(14) 0.0369(15) 0.0010(11) 0.0111(12) 0.0041(12)
N5 0.0213(13) 0.0287(15) 0.0281(13) -0.0001(11) -0.0016(10) 0.0031(11)
C1 0.0119(13) 0.0187(14) 0.0263(14) -0.0031(11) 0.0058(11) 0.0001(11)
C2 0.0223(15) 0.0223(16) 0.0240(14) -0.0008(12) 0.0047(12) -0.0025(12)
C3 0.0229(16) 0.0360(19) 0.0246(15) -0.0072(13) 0.0022(12) -0.0048(14)
C4 0.0261(17) 0.0281(18) 0.0352(17) -0.0146(14) 0.0063(13) -0.0059(14)
C5 0.0188(15) 0.0205(15) 0.0344(16) -0.0067(13) 0.0085(12) -0.0021(12)
C6 0.0280(17) 0.0182(16) 0.048(2) -0.0102(14) 0.0112(15) -0.0021(13)
C7 0.039(2) 0.0152(16) 0.049(2) 0.0002(14) 0.0174(16) 0.0025(14)
C8 0.0209(15) 0.0196(15) 0.0286(15) -0.0025(12) 0.0098(12) 0.0021(12)
C9 0.0149(14) 0.0189(15) 0.0282(15) -0.0040(12) 0.0065(11) -0.0003(11)
C10 0.0180(14) 0.0261(16) 0.0201(13) 0.0032(12) 0.0003(11) 0.0027(12)
C11 0.0283(17) 0.0277(17) 0.0268(15) 0.0019(13) -0.0005(13) 0.0036(14)
C12 0.041(2) 0.043(2) 0.0289(17) -0.0040(15) 0.0027(15) 0.0145(17)
C13 0.0245(17) 0.061(3) 0.0244(16) 0.0011(16) 0.0069(13) 0.0037(16)
C14 0.0284(18) 0.045(2) 0.0324(17) 0.0094(15) 0.0027(14) -0.0099(16)
C15 0.0293(17) 0.0277(17) 0.0279(15) 0.0010(13) 0.0009(13) -0.0017(14)
C16 0.0190(15) 0.0308(18) 0.0287(15) 0.0138(13) 0.0021(12) 0.0021(13)
C17 0.0245(17) 0.042(2) 0.0373(18) 0.0124(16) -0.0040(14) -0.0058(15)
C18 0.028(2) 0.063(3) 0.051(2) 0.025(2) -0.0087(17) -0.0135(19)
C19 0.0180(18) 0.076(3) 0.063(3) 0.037(2) 0.0027(18) 0.0068(19)
C20 0.033(2) 0.061(3) 0.060(3) 0.025(2) 0.0140(19) 0.023(2)
C21 0.0287(18) 0.044(2) 0.0413(19) 0.0129(16) 0.0063(15) 0.0129(16)
C22 0.0196(14) 0.0167(14) 0.0202(13) -0.0009(11) 0.0006(11) -0.0021(11)
C23 0.0212(16) 0.0267(17) 0.0351(17) 0.0082(13) -0.0005(13) -0.0023(13)
C24 0.0295(18) 0.0308(18) 0.0393(18) 0.0128(15) 0.0049(14) -0.0081(15)
C25 0.0368(19) 0.0260(17) 0.0296(16) 0.0104(13) -0.0006(14) -0.0012(14)
C26 0.0306(17) 0.0230(16) 0.0229(14) -0.0014(12) -0.0024(12) 0.0020(13)
C27 0.0327(18) 0.0255(17) 0.0277(15) 0.0030(13) -0.0049(13) 0.0080(14)
C28 0.0235(17) 0.0351(19) 0.0321(16) 0.0019(14) -0.0072(13) 0.0061(14)
C29 0.0190(14) 0.0188(15) 0.0210(13) -0.0026(11) -0.0020(11) 0.0030(11)
C30 0.0185(14) 0.0205(15) 0.0201(13) -0.0041(11) 0.0009(11) -0.0006(12)
C31 0.0121(13) 0.0199(15) 0.0327(15) -0.0060(12) 0.0053(11) -0.0003(11)
C32 0.0199(15) 0.0236(16) 0.0408(18) 0.0030(14) 0.0043(13) 0.0000(13)
C33 0.0283(18) 0.0226(17) 0.064(2) 0.0052(17) 0.0160(17) -0.0008(14)
C34 0.032(2) 0.0251(19) 0.080(3) -0.0181(19) 0.0202(19) -0.0099(15)
C35 0.0233(17) 0.042(2) 0.051(2) -0.0251(18) 0.0076(15) -0.0078(15)
C36 0.0160(15) 0.0287(17) 0.0384(17) -0.0099(14) 0.0046(13) -0.0002(13)
C37 0.0167(14) 0.0206(14) 0.0208(13) -0.0005(11) 0.0010(11) 0.0044(11)
C38 0.0154(14) 0.0259(16) 0.0324(16) -0.0050(13) 0.0040(12) 0.0007(12)
C39 0.0287(17) 0.0276(18) 0.0350(17) -0.0108(14) -0.0019(14) 0.0027(14)
C40 0.0363(19) 0.0314(18) 0.0268(16) -0.0032(13) 0.0080(14) 0.0114(15)
C41 0.0338(19) 0.0331(19) 0.0387(18) 0.0003(15) 0.0202(15) -0.0009(16)
C42 0.0247(17) 0.0271(17) 0.0347(17) -0.0050(13) 0.0091(13) -0.0051(13)
C43 0.0198(15) 0.0259(16) 0.0234(14) -0.0013(12) 0.0042(11) 0.0014(12)
C44 0.0249(16) 0.0261(17) 0.0320(16) 0.0007(13) 0.0105(13) 0.0041(13)
C45 0.0175(15) 0.0303(18) 0.0410(18) 0.0047(14) 0.0092(13) 0.0040(13)
C46 0.0162(15) 0.0251(16) 0.0378(17) 0.0026(13) 0.0006(13) -0.0026(12)
C47 0.0159(14) 0.0212(15) 0.0247(14) 0.0034(11) 0.0026(11) -0.0004(11)
C48 0.0146(14) 0.0209(15) 0.0265(14) 0.0007(12) -0.0002(11) -0.0007(11)
C49 0.0182(15) 0.0269(17) 0.0346(16) -0.0045(13) -0.0018(12) -0.0036(13)
C50 0.0238(16) 0.0249(17) 0.0297(15) -0.0056(13) -0.0021(12) 0.0003(13)
C51 0.0308(19) 0.035(2) 0.043(2) -0.0145(16) -0.0077(15) -0.0020(15)
F1 0.0511(15) 0.0490(15) 0.0937(19) -0.0385(14) -0.0230(13) 0.0235(12)
F2 0.0465(15) 0.0629(17) 0.108(2) -0.0544(16) 0.0062(14) -0.0206(13)
F3 0.131(3) 0.0645(18) 0.0388(13) -0.0209(12) 0.0039(15) 0.0019(17)

loop_
_atom_type_symbol
_atom_type_description
_atom_type_scat_dispersion_real
_atom_type_scat_dispersion_imag
_atom_type_scat_source
C C 0.0033 0.0016 'International Tables Vol C Tables 4.2.6.8 and 6.1.1.4'
H H 0.0000 0.0000 'International Tables Vol C Tables 4.2.6.8 and 6.1.1.4'
N N 0.0061 0.0033 'International Tables Vol C Tables 4.2.6.8 and 6.1.1.4'
F F 0.0171 0.0103 'International Tables Vol C Tables 4.2.6.8 and 6.1.1.4'
P P 0.1023 0.0942 'International Tables Vol C Tables 4.2.6.8 and 6.1.1.4'
Ir Ir -1.4442 7.9887 'International Tables Vol C Tables 4.2.6.8 and 6.1.1.4'

loop_
_geom_angle_atom_site_label_1
_geom_angle_atom_site_label_2
_geom_angle_atom_site_label_3
_geom_angle
_geom_angle_site_symmetry_1
_geom_angle_site_symmetry_3
_geom_angle_publ_flag
C1 Ir C22 93.20(11) . . ?
C1 Ir N2 167.15(10) . . ?
C22 Ir N2 87.27(10) . . ?
C1 Ir N1 90.68(10) . . ?
C22 Ir N1 90.82(10) . . ?
N2 Ir N1 76.47(9) . . ?
C1 Ir P2 83.10(8) . . ?
C22 Ir P2 83.20(8) . . ?
N2 Ir P2 109.68(6) . . ?
N1 Ir P2 171.09(6) . . ?
C1 Ir P1 83.58(8) . . ?
C22 Ir P1 176.71(8) . . ?
N2 Ir P1 95.74(7) . . ?
N1 Ir P1 88.60(6) . . ?
P2 Ir P1 97.00(3) . . ?
C16 P1 C10 103.79(13) . . ?
C16 P1 C8 105.28(15) . . ?
C10 P1 C8 109.49(13) . . ?
C16 P1 Ir 115.29(10) . . ?
C10 P1 Ir 120.17(10) . . ?
C8 P1 Ir 101.92(10) . . ?
C31 P2 C37 103.41(13) . . ?
C31 P2 C29 106.06(13) . . ?
C37 P2 C29 103.54(13) . . ?
C31 P2 Ir 116.06(9) . . ?
C37 P2 Ir 123.40(9) . . ?
C29 P2 Ir 102.53(9) . . ?
C43 N1 C47 118.6(3) . . ?
C43 N1 Ir 125.2(2) . . ?
C47 N1 Ir 116.12(19) . . ?
N3 N2 C48 109.5(2) . . ?
N3 N2 Ir 135.73(18) . . ?
C48 N2 Ir 114.56(18) . . ?
N2 N3 C50 105.9(2) . . ?
C8 N4 C7 116.3(3) . . ?
C29 N5 C28 115.6(3) . . ?
C2 C1 C9 115.5(3) . . ?
C2 C1 Ir 125.0(2) . . ?
C9 C1 Ir 119.5(2) . . ?
C1 C2 C3 122.2(3) . . ?
C4 C3 C2 121.7(3) . . ?
C3 C4 C5 119.3(3) . . ?
C4 C5 C6 124.2(3) . . ?
C4 C5 C9 119.1(3) . . ?
C6 C5 C9 116.7(3) . . ?
C7 C6 C5 120.8(3) . . ?
C6 C7 N4 123.9(3) . . ?
N4 C8 C9 125.4(3) . . ?
N4 C8 P1 120.8(2) . . ?
C9 C8 P1 113.8(2) . . ?
C8 C9 C5 116.9(3) . . ?
C8 C9 C1 121.0(3) . . ?
C5 C9 C1 122.1(3) . . ?
C11 C10 C15 119.4(3) . . ?
C11 C10 P1 117.0(2) . . ?
C15 C10 P1 123.6(2) . . ?
C12 C11 C10 120.3(3) . . ?
C13 C12 C11 120.3(3) . . ?
C14 C13 C12 120.0(3) . . ?
C13 C14 C15 120.3(3) . . ?
C14 C15 C10 119.8(3) . . ?
C17 C16 C21 119.0(3) . . ?
C17 C16 P1 118.7(3) . . ?
C21 C16 P1 122.0(3) . . ?
C18 C17 C16 120.1(4) . . ?
C19 C18 C17 121.0(4) . . ?
C20 C19 C18 119.5(4) . . ?
C19 C20 C21 121.3(4) . . ?
C20 C21 C16 119.1(4) . . ?
C23 C22 C30 115.3(3) . . ?
C23 C22 Ir 125.6(2) . . ?
C30 C22 Ir 119.0(2) . . ?
C22 C23 C24 122.8(3) . . ?
C25 C24 C23 121.4(3) . . ?
C24 C25 C26 119.4(3) . . ?
C27 C26 C25 124.8(3) . . ?
C27 C26 C30 116.8(3) . . ?
C25 C26 C30 118.4(3) . . ?
C28 C27 C26 120.4(3) . . ?
C27 C28 N5 123.9(3) . . ?
N5 C29 C30 126.2(3) . . ?
N5 C29 P2 120.2(2) . . ?
C30 C29 P2 113.5(2) . . ?
C29 C30 C26 117.0(3) . . ?
C29 C30 C22 120.5(3) . . ?
C26 C30 C22 122.5(3) . . ?
C32 C31 C36 118.5(3) . . ?
C32 C31 P2 119.5(2) . . ?
C36 C31 P2 121.8(2) . . ?
C33 C32 C31 121.0(3) . . ?
C34 C33 C32 119.7(3) . . ?
C35 C34 C33 120.5(3) . . ?
C34 C35 C36 120.3(3) . . ?
C35 C36 C31 119.9(3) . . ?
C38 C37 C42 118.6(3) . . ?
C38 C37 P2 117.5(2) . . ?
C42 C37 P2 123.9(2) . . ?
C37 C38 C39 120.9(3) . . ?
C40 C39 C38 120.2(3) . . ?
C41 C40 C39 119.2(3) . . ?
C40 C41 C42 120.8(3) . . ?
C41 C42 C37 120.0(3) . . ?
N1 C43 C44 122.1(3) . . ?
C43 C44 C45 119.7(3) . . ?
C46 C45 C44 118.3(3) . . ?
C45 C46 C47 120.1(3) . . ?
N1 C47 C46 121.2(3) . . ?
N1 C47 C48 114.8(3) . . ?
C46 C47 C48 124.0(3) . . ?
N2 C48 C49 109.3(3) . . ?
N2 C48 C47 117.9(2) . . ?
C49 C48 C47 132.8(3) . . ?
C50 C49 C48 102.7(3) . . ?
N3 C50 C49 112.6(3) . . ?
N3 C50 C51 119.3(3) . . ?
C49 C50 C51 128.1(3) . . ?
F1 C51 F3 104.9(3) . . ?
F1 C51 F2 106.7(3) . . ?
F3 C51 F2 105.0(3) . . ?
F1 C51 C50 113.9(3) . . ?
F3 C51 C50 113.5(3) . . ?
F2 C51 C50 112.1(3) . . ?

loop_
_geom_bond_atom_site_label_1
_geom_bond_atom_site_label_2
_geom_bond_distance
_geom_bond_site_symmetry_2
_geom_bond_publ_flag
Ir C1 2.062(3) . ?
Ir C22 2.088(3) . ?
Ir N2 2.136(2) . ?
Ir N1 2.143(2) . ?
Ir P2 2.2831(8) . ?
Ir P1 2.3243(7) . ?
P1 C16 1.818(3) . ?
P1 C10 1.825(3) . ?
P1 C8 1.823(3) . ?
P2 C31 1.825(3) . ?
P2 C37 1.833(3) . ?
P2 C29 1.836(3) . ?
N1 C43 1.343(4) . ?
N1 C47 1.359(4) . ?
N2 N3 1.344(3) . ?
N2 C48 1.363(4) . ?
N3 C50 1.346(4) . ?
N4 C8 1.325(4) . ?
N4 C7 1.357(4) . ?
N5 C29 1.320(4) . ?
N5 C28 1.372(4) . ?
C1 C2 1.390(4) . ?
C1 C9 1.440(4) . ?
C2 C3 1.416(4) . ?
C3 C4 1.360(5) . ?
C4 C5 1.411(4) . ?
C5 C6 1.418(4) . ?
C5 C9 1.419(4) . ?
C6 C7 1.351(5) . ?
C8 C9 1.419(4) . ?
C10 C11 1.385(4) . ?
C10 C15 1.393(4) . ?
C11 C12 1.381(4) . ?
C12 C13 1.378(5) . ?
C13 C14 1.377(5) . ?
C14 C15 1.388(4) . ?
C16 C17 1.392(5) . ?
C16 C21 1.397(5) . ?
C17 C18 1.383(5) . ?
C18 C19 1.365(6) . ?
C19 C20 1.365(6) . ?
C20 C21 1.395(5) . ?
C22 C23 1.374(4) . ?
C22 C30 1.438(4) . ?
C23 C24 1.419(4) . ?
C24 C25 1.360(5) . ?
C25 C26 1.414(4) . ?
C26 C27 1.411(4) . ?
C26 C30 1.424(4) . ?
C27 C28 1.358(5) . ?
C29 C30 1.405(4) . ?
C31 C32 1.393(4) . ?
C31 C36 1.397(4) . ?
C32 C33 1.383(4) . ?
C33 C34 1.379(5) . ?
C34 C35 1.368(5) . ?
C35 C36 1.397(5) . ?
C37 C38 1.386(4) . ?
C37 C42 1.396(4) . ?
C38 C39 1.386(4) . ?
C39 C40 1.382(5) . ?
C40 C41 1.380(5) . ?
C41 C42 1.388(4) . ?
C43 C44 1.375(4) . ?
C44 C45 1.387(4) . ?
C45 C46 1.372(4) . ?
C46 C47 1.386(4) . ?
C47 C48 1.440(4) . ?
C48 C49 1.392(4) . ?
C49 C50 1.384(4) . ?
C50 C51 1.475(4) . ?
C51 F1 1.325(4) . ?
C51 F3 1.326(4) . ?
C51 F2 1.335(4) . ?
